data_4130502
loop_
_publ_author_name
'B\"orjesson, Marino'
'Moragas, Toni'
'Martin, Ruben'

_publ_section_title
;
 Ni-Catalyzed Carboxylation of Unactivated Alkyl Chlorides with CO2.
;
_journal_issue 24
_journal_name_full 'Journal of the American Chemical Society'
_journal_page_first 7504
_journal_page_last 7507
_journal_paper_doi 10.1021/jacs.6b04088
_journal_volume 138
_journal_year 2016
_chemical_formula_sum 'C44 H56 N4 Ni'
_chemical_formula_weight 699.63
_space_group_IT_number 2
_space_group_name_Hall '-P 1'
_space_group_name_H-M_alt 'P -1'
_symmetry_cell_setting triclinic
_symmetry_space_group_name_H-M 'P -1'
_atom_sites_solution_hydrogens mixed
_audit_creation_method SHELXL-2014
_cell_angle_alpha 86.6707(13)
_cell_angle_beta 70.5014(12)
_cell_angle_gamma 82.1667(12)
_cell_formula_units_Z 2
_cell_length_a 10.9724(5)
_cell_length_b 13.0726(6)
_cell_length_c 13.9127(7)
_cell_measurement_reflns_used 9990
_cell_measurement_temperature 100(2)
_cell_measurement_theta_max 32.17
_cell_measurement_theta_min 2.23
_cell_volume 1863.44(15)
_computing_cell_refinement 'Bruker APEX2 v2011.4-0'
_computing_data_collection 'Bruker APEX2 v2011.4-0'
_computing_data_reduction 'Bruker SAINT V7.60A'
_computing_molecular_graphics 'Bruker SHELXTL'
_computing_publication_material 'Bruker SHELXTL'
_computing_structure_refinement 'SHELXL-2014 (Sheldrick, 2014)'
_computing_structure_solution Sir2011
_diffrn_ambient_temperature 100(2)
_diffrn_detector_area_resol_mean 512
_diffrn_detector_type '4K CCD area detector APEX II'
_diffrn_measured_fraction_theta_full 0.995
_diffrn_measured_fraction_theta_max 0.874
_diffrn_measurement_device_type 'APEX DUO Kappa 4-axis goniometer'
_diffrn_measurement_method
;
 Fullsphere data collection, phi and omega scans
;
_diffrn_measurement_specimen_support 'magnetic support with MicroMount'
_diffrn_radiation_monochromator 'Quazar MX Multilayer Optics'
_diffrn_radiation_type MoK\a
_diffrn_radiation_wavelength 0.71073
_diffrn_reflns_av_R_equivalents 0.0341
_diffrn_reflns_av_unetI/netI 0.0421
_diffrn_reflns_Laue_measured_fraction_full 0.995
_diffrn_reflns_Laue_measured_fraction_max 0.874
_diffrn_reflns_limit_h_max 16
_diffrn_reflns_limit_h_min -9
_diffrn_reflns_limit_k_max 19
_diffrn_reflns_limit_k_min -19
_diffrn_reflns_limit_l_max 20
_diffrn_reflns_limit_l_min -17
_diffrn_reflns_number 24294
_diffrn_reflns_point_group_measured_fraction_full 0.995
_diffrn_reflns_point_group_measured_fraction_max 0.874
_diffrn_reflns_theta_full 25.242
_diffrn_reflns_theta_max 32.583
_diffrn_reflns_theta_min 1.553
_diffrn_source 'Microfocus source E025 IuS'
_diffrn_source_current 0.6
_diffrn_source_power 50
_diffrn_source_size '0.2 mm x 0.2 mm fine focus'
_diffrn_source_type 'Bruker APEX DUO'
_exptl_absorpt_coefficient_mu 0.557
_exptl_absorpt_correction_T_max 0.978
_exptl_absorpt_correction_T_min 0.739
_exptl_absorpt_correction_type empirical
_exptl_absorpt_process_details
; 
 SADABS Version 2008/1 Bruker-Nonius
 Blessing, Acta Cryst. (1995) A51 33-38
;
_exptl_crystal_colour black
_exptl_crystal_density_diffrn 1.247
_exptl_crystal_description plate
_exptl_crystal_F_000 752
_exptl_crystal_size_max 0.30
_exptl_crystal_size_mid 0.30
_exptl_crystal_size_min 0.04
_refine_diff_density_max 0.812
_refine_diff_density_min -0.625
_refine_diff_density_rms 0.065
_refine_ls_extinction_method none
_refine_ls_goodness_of_fit_ref 1.038
_refine_ls_hydrogen_treatment constr
_refine_ls_matrix_type full
_refine_ls_number_parameters 488
_refine_ls_number_reflns 11862
_refine_ls_number_restraints 120
_refine_ls_restrained_S_all 1.059
_refine_ls_R_factor_all 0.0460
_refine_ls_R_factor_gt 0.0384
_refine_ls_shift/su_max 0.003
_refine_ls_shift/su_mean 0.000
_refine_ls_structure_factor_coef Fsqd
_refine_ls_weighting_details 'w=1/[\s^2^(Fo^2^)+(0.0483P)^2^+0.7622P] where P=(Fo^2^+2Fc^2^)/3'
_refine_ls_weighting_scheme calc
_refine_ls_wR_factor_gt 0.1000
_refine_ls_wR_factor_ref 0.1057
_reflns_Friedel_coverage 0.000
_reflns_number_gt 10291
_reflns_number_total 11862
_reflns_threshold_expression 'I > 2\s(I)'
_cod_data_source_file ja6b04088_si_002.cif
_cod_data_source_block mo_TMS3990_0m
_cod_depositor_comments
;
The following automatic conversions were performed:

data item '_symmetry_cell_setting' value 'Triclinic' was changed to
'triclinic' in accordance with the
/home/saulius/struct/COD-crude-data/automatic-downloads/DataCite-retrospective/ACS/depositions/lib/dictionaries/cif_core.dic
dictionary named 'cif_core.dic' version 2.4.2 last updated on
2011-04-26.

Automatic conversion script
Id: cif_fix_values 6909 2019-04-08 15:41:33Z antanas 
;
_cod_original_sg_symbol_H-M P-1
_cod_database_code 4130502
_shelx_space_group_comment
;
The symmetry employed for this shelxl refinement is uniquely defined
by the following loop, which should always be used as a source of
symmetry information in preference to the above space-group names.
They are only intended as comments.
;
_shelx_estimated_absorpt_t_min 0.851
_shelx_estimated_absorpt_t_max 0.978
_shelxl_version_number 2014-3

loop_
_space_group_symop_operation_xyz
'x, y, z'
'-x, -y, -z'

loop_
_atom_site_label
_atom_site_type_symbol
_atom_site_fract_x
_atom_site_fract_y
_atom_site_fract_z
_atom_site_U_iso_or_equiv
_atom_site_adp_type
_atom_site_occupancy
_atom_site_site_symmetry_order
_atom_site_calc_flag
_atom_site_refinement_flags_posn
_atom_site_refinement_flags_adp
_atom_site_refinement_flags_occupancy
_atom_site_disorder_assembly
_atom_site_disorder_group
Ni1 Ni 0.71877(2) 0.30264(2) 0.25828(2) 0.01644(5) Uani 1 1 d . . . . .
N1 N 0.85467(10) 0.25554(8) 0.13353(8) 0.0183(2) Uani 1 1 d . . . . .
N2 N 0.82442(10) 0.41535(8) 0.24481(8) 0.01652(19) Uani 1 1 d . . . . .
N3 N 0.53320(10) 0.32583(8) 0.27567(8) 0.01568(18) Uani 1 1 d . . . . .
N4 N 0.66140(10) 0.21322(8) 0.37727(8) 0.01674(19) Uani 1 1 d . . . . .
C1 C 0.95463(11) 0.31653(10) 0.10140(9) 0.0174(2) Uani 1 1 d . . . . .
C2 C 0.86685(13) 0.17147(10) 0.07619(11) 0.0214(2) Uani 1 1 d . . . . .
C3 C 0.97660(13) 0.14602(10) -0.00888(11) 0.0238(3) Uani 1 1 d . . . . .
H3 H 0.9821 0.0855 -0.0455 0.029 Uiso 1 1 calc R U . . .
C4 C 1.07859(13) 0.20664(10) -0.04184(10) 0.0225(3) Uani 1 1 d . . . . .
C5 C 1.06722(12) 0.29525(10) 0.01481(10) 0.0197(2) Uani 1 1 d . . . . .
C6 C 1.16115(12) 0.36720(11) -0.01043(10) 0.0223(2) Uani 1 1 d . . . . .
H6 H 1.2382 0.3542 -0.0675 0.027 Uiso 1 1 calc R U . . .
C7 C 1.14277(12) 0.45334(11) 0.04506(10) 0.0216(2) Uani 1 1 d . . . . .
H7 H 1.2067 0.4997 0.0252 0.026 Uiso 1 1 calc R U . . .
C8 C 1.02918(12) 0.47634(10) 0.13318(10) 0.0183(2) Uani 1 1 d . . . . .
C9 C 1.00499(12) 0.56437(10) 0.19326(10) 0.0199(2) Uani 1 1 d . . . . .
C10 C 0.89096(13) 0.57420(10) 0.27698(10) 0.0207(2) Uani 1 1 d . . . . .
H10 H 0.8716 0.6333 0.3186 0.025 Uiso 1 1 calc R U . . .
C11 C 0.80391(12) 0.50043(10) 0.30209(10) 0.0183(2) Uani 1 1 d . . . . .
C12 C 0.93687(11) 0.40499(9) 0.16065(9) 0.0164(2) Uani 1 1 d . . . . .
C13 C 0.75205(14) 0.11143(10) 0.10554(11) 0.0245(3) Uani 1 1 d . . . . .
H13A H 0.7130 0.1096 0.1808 0.029 Uiso 1 1 calc R U . . .
H13B H 0.7823 0.0394 0.0822 0.029 Uiso 1 1 calc R U . . .
C14 C 0.64756(13) 0.15854(11) 0.05933(11) 0.0239(3) Uani 1 1 d . . . . .
H14A H 0.6323 0.2342 0.0692 0.029 Uiso 1 1 calc R U . . .
H14B H 0.6802 0.1459 -0.0149 0.029 Uiso 1 1 calc R U . . .
C15 C 0.51870(15) 0.11420(12) 0.10662(12) 0.0292(3) Uani 1 1 d . . . . .
H15A H 0.5351 0.0380 0.1017 0.035 Uiso 1 1 calc R U . . .
H15B H 0.4826 0.1317 0.1798 0.035 Uiso 1 1 calc R U . . .
C16 C 0.41833(17) 0.15455(15) 0.05525(14) 0.0377(4) Uani 1 1 d . . . . .
H16A H 0.4004 0.2299 0.0609 0.057 Uiso 1 1 calc R U . . .
H16B H 0.3377 0.1239 0.0887 0.057 Uiso 1 1 calc R U . . .
H16C H 0.4525 0.1358 -0.0169 0.057 Uiso 1 1 calc R U . . .
C17 C 1.19317(14) 0.17990(12) -0.13683(11) 0.0282(3) Uani 1 1 d . . . . .
H17A H 1.1757 0.1236 -0.1721 0.042 Uiso 1 1 calc R U . . .
H17B H 1.2714 0.1580 -0.1181 0.042 Uiso 1 1 calc R U . . .
H17C H 1.2068 0.2407 -0.1820 0.042 Uiso 1 1 calc R U . . .
C18 C 1.09843(14) 0.64432(11) 0.16917(12) 0.0255(3) Uani 1 1 d . . . . .
H18A H 1.0585 0.7043 0.2129 0.038 Uiso 1 1 calc R U . . .
H18B H 1.1185 0.6659 0.0975 0.038 Uiso 1 1 calc R U . . .
H18C H 1.1789 0.6147 0.1815 0.038 Uiso 1 1 calc R U . . .
C19 C 0.68588(12) 0.51317(10) 0.39715(10) 0.0206(2) Uani 1 1 d . . . . .
H19A H 0.6263 0.4629 0.3966 0.025 Uiso 1 1 calc R U . . .
H19B H 0.6389 0.5834 0.3973 0.025 Uiso 1 1 calc R U . . .
C20 C 0.72337(13) 0.49652(11) 0.49458(10) 0.0231(3) Uani 1 1 d . . . . .
H20A H 0.7912 0.5409 0.4908 0.028 Uiso 1 1 calc R U . . .
H20B H 0.6461 0.5184 0.5541 0.028 Uiso 1 1 calc R U . . .
C21 C 0.77407(14) 0.38492(11) 0.51077(11) 0.0251(3) Uani 1 1 d . . . . .
H21A H 0.8372 0.3576 0.4457 0.030 Uiso 1 1 calc R U . . .
H21B H 0.7006 0.3430 0.5313 0.030 Uiso 1 1 calc R U . . .
C22 C 0.84022(17) 0.37415(14) 0.59246(13) 0.0350(3) Uani 1 1 d . . . . .
H22A H 0.9179 0.4102 0.5695 0.053 Uiso 1 1 calc R U . . .
H22B H 0.8656 0.3009 0.6040 0.053 Uiso 1 1 calc R U . . .
H22C H 0.7795 0.4045 0.6561 0.053 Uiso 1 1 calc R U . . .
C23 C 0.45804(11) 0.27280(9) 0.35827(9) 0.0151(2) Uani 1 1 d . . . . .
C24 C 0.47005(12) 0.38115(10) 0.21700(9) 0.0178(2) Uani 1 1 d . . . . .
C25 C 0.33714(12) 0.38184(10) 0.23705(10) 0.0212(2) Uani 1 1 d . . . . .
H25 H 0.2976 0.4193 0.1923 0.025 Uiso 1 1 calc R U . . .
C26 C 0.25957(12) 0.32945(10) 0.32049(11) 0.0205(2) Uani 1 1 d . . . . .
C27 C 0.32178(11) 0.27378(9) 0.38437(10) 0.0175(2) Uani 1 1 d . . . . .
C28 C 0.25663(12) 0.21927(10) 0.47596(10) 0.0206(2) Uani 1 1 d . . . . .
H28 H 0.1647 0.2203 0.4966 0.025 Uiso 1 1 calc R U . . .
C29 C 0.32316(12) 0.16632(10) 0.53376(10) 0.0198(2) Uani 1 1 d . . . . .
H29 H 0.2763 0.1329 0.5947 0.024 Uiso 1 1 calc R U . . .
C30 C 0.46244(12) 0.15958(9) 0.50512(9) 0.0169(2) Uani 1 1 d . . . . .
C31 C 0.53749(12) 0.09974(9) 0.55760(10) 0.0186(2) Uani 1 1 d . . . . .
C32 C 0.67258(13) 0.09729(10) 0.51566(10) 0.0203(2) Uani 1 1 d . . . . .
H32 H 0.7260 0.0565 0.5486 0.024 Uiso 1 1 calc R U . . .
C33 C 0.73191(12) 0.15216(10) 0.42763(10) 0.0193(2) Uani 1 1 d D . . . .
C34 C 0.52794(11) 0.21389(9) 0.41584(9) 0.0155(2) Uani 1 1 d . . . . .
C35 C 0.55025(12) 0.44251(10) 0.12894(10) 0.0207(2) Uani 1 1 d . . . . .
H35A H 0.5484 0.4157 0.0644 0.025 Uiso 1 1 calc R U . . .
H35B H 0.6419 0.4322 0.1277 0.025 Uiso 1 1 calc R U . . .
C36 C 0.50211(12) 0.55849(10) 0.13456(10) 0.0202(2) Uani 1 1 d D . . . .
H36A H 0.5546 0.5931 0.0723 0.024 Uiso 1 1 calc R U . . .
H36B H 0.4104 0.5689 0.1361 0.024 Uiso 1 1 calc R U . . .
C37 C 0.51075(15) 0.60864(11) 0.22743(11) 0.0288(3) Uani 1 1 d D U . . .
H37A H 0.6008 0.6066 0.2216 0.035 Uiso 0.55 1 d R U P A 1
H37B H 0.4689 0.5702 0.2876 0.035 Uiso 0.55 1 d R U P A 1
H37C H 0.5988 0.5949 0.2279 0.035 Uiso 0.45 1 d R U P B 2
H37D H 0.4556 0.5782 0.2880 0.035 Uiso 0.45 1 d R U P B 2
C38 C 0.4479(15) 0.7207(4) 0.2382(10) 0.044(2) Uani 0.55 1 d D U P C 1
H38A H 0.4981 0.7619 0.1814 0.066 Uiso 0.55 1 calc R U P C 1
H38B H 0.4466 0.7477 0.3027 0.066 Uiso 0.55 1 calc R U P C 1
H38C H 0.3584 0.7243 0.2372 0.066 Uiso 0.55 1 calc R U P C 1
C38' C 0.4679(18) 0.7242(4) 0.2313(12) 0.043(2) Uani 0.45 1 d D U P C 2
H38D H 0.5210 0.7573 0.1694 0.064 Uiso 0.45 1 calc R U P C 2
H38E H 0.4789 0.7526 0.2911 0.064 Uiso 0.45 1 calc R U P C 2
H38F H 0.3760 0.7374 0.2361 0.064 Uiso 0.45 1 calc R U P C 2
C39 C 0.11573(13) 0.33548(13) 0.34004(13) 0.0314(3) Uani 1 1 d . . . . .
H39A H 0.0711 0.3978 0.3789 0.047 Uiso 1 1 calc R U . . .
H39B H 0.0830 0.2744 0.3792 0.047 Uiso 1 1 calc R U . . .
H39C H 0.0992 0.3382 0.2749 0.047 Uiso 1 1 calc R U . . .
C40 C 0.47735(14) 0.04025(10) 0.65381(10) 0.0235(3) Uani 1 1 d . . . . .
H40A H 0.5453 -0.0073 0.6698 0.035 Uiso 1 1 calc R U . . .
H40B H 0.4125 0.0008 0.6442 0.035 Uiso 1 1 calc R U . . .
H40C H 0.4350 0.0884 0.7101 0.035 Uiso 1 1 calc R U . . .
C41 C 0.87792(12) 0.14448(11) 0.38203(12) 0.0261(3) Uani 1 1 d D U . . .
H41A H 0.9121 0.1575 0.4347 0.031 Uiso 0.65 1 d R U P D 1
H41B H 0.8989 0.1984 0.3316 0.031 Uiso 0.65 1 d R U P D 1
H41C H 0.9164 0.1334 0.4350 0.031 Uiso 0.35 1 d R U P E 2
H41D H 0.9022 0.2079 0.3470 0.031 Uiso 0.35 1 d R U P E 2
C42 C 0.9454(3) 0.0447(2) 0.3328(2) 0.0295(6) Uani 0.65 1 d D U P F 1
H42A H 0.9109 0.0310 0.2780 0.035 Uiso 0.65 1 calc R U P F 1
H42B H 0.9267 -0.0120 0.3839 0.035 Uiso 0.65 1 calc R U P F 1
C43 C 1.0914(2) 0.0459(2) 0.2879(2) 0.0308(5) Uani 0.65 1 d . U P F 1
H43A H 1.1253 0.0618 0.3422 0.037 Uiso 0.65 1 calc R U P F 1
H43B H 1.1101 0.1012 0.2352 0.037 Uiso 0.65 1 calc R U P F 1
C44 C 1.1613(3) -0.0572(2) 0.2403(3) 0.0486(7) Uani 0.65 1 d . U P F 1
H44A H 1.1476 -0.1114 0.2932 0.073 Uiso 0.65 1 calc R U P F 1
H44B H 1.2548 -0.0524 0.2095 0.073 Uiso 0.65 1 calc R U P F 1
H44C H 1.1264 -0.0741 0.1877 0.073 Uiso 0.65 1 calc R U P F 1
C42' C 0.9279(4) 0.0537(4) 0.3040(4) 0.0346(11) Uani 0.35 1 d D U P F 2
H42C H 0.9133 -0.0118 0.3431 0.042 Uiso 0.35 1 calc R U P F 2
H42D H 0.8726 0.0606 0.2599 0.042 Uiso 0.35 1 calc R U P F 2
C43' C 1.0698(4) 0.0436(4) 0.2349(4) 0.0405(9) Uani 0.35 1 d D U P F 2
H43C H 1.0834 -0.0086 0.1823 0.049 Uiso 0.35 1 calc R U P F 2
H43D H 1.0887 0.1105 0.1996 0.049 Uiso 0.35 1 calc R U P F 2
C44' C 1.1630(5) 0.0125(5) 0.2927(5) 0.0479(12) Uani 0.35 1 d D U P F 2
H44D H 1.1480 0.0625 0.3464 0.072 Uiso 0.35 1 calc R U P F 2
H44E H 1.2527 0.0107 0.2459 0.072 Uiso 0.35 1 calc R U P F 2
H44F H 1.1492 -0.0562 0.3234 0.072 Uiso 0.35 1 calc R U P F 2

loop_
_atom_site_aniso_label
_atom_site_aniso_U_11
_atom_site_aniso_U_22
_atom_site_aniso_U_33
_atom_site_aniso_U_23
_atom_site_aniso_U_13
_atom_site_aniso_U_12
Ni1 0.01118(7) 0.01828(8) 0.01751(8) 0.00477(6) -0.00149(5) -0.00431(5)
N1 0.0137(4) 0.0170(5) 0.0211(5) 0.0044(4) -0.0020(4) -0.0026(3)
N2 0.0121(4) 0.0200(5) 0.0163(5) 0.0043(4) -0.0033(4) -0.0034(3)
N3 0.0133(4) 0.0162(4) 0.0158(4) 0.0030(4) -0.0019(3) -0.0042(3)
N4 0.0129(4) 0.0175(5) 0.0185(5) 0.0037(4) -0.0036(4) -0.0033(3)
C1 0.0122(5) 0.0194(5) 0.0179(5) 0.0058(4) -0.0021(4) -0.0027(4)
C2 0.0199(6) 0.0159(5) 0.0247(6) 0.0038(4) -0.0033(5) -0.0019(4)
C3 0.0226(6) 0.0178(6) 0.0255(6) 0.0008(5) -0.0021(5) 0.0004(4)
C4 0.0178(5) 0.0215(6) 0.0219(6) 0.0046(5) -0.0006(5) 0.0019(4)
C5 0.0135(5) 0.0227(6) 0.0190(6) 0.0060(4) -0.0017(4) -0.0013(4)
C6 0.0131(5) 0.0299(7) 0.0199(6) 0.0072(5) -0.0011(4) -0.0039(4)
C7 0.0145(5) 0.0286(6) 0.0207(6) 0.0085(5) -0.0037(4) -0.0082(5)
C8 0.0134(5) 0.0232(6) 0.0184(5) 0.0076(4) -0.0055(4) -0.0058(4)
C9 0.0174(5) 0.0231(6) 0.0217(6) 0.0077(5) -0.0091(5) -0.0078(4)
C10 0.0202(6) 0.0213(6) 0.0223(6) 0.0028(5) -0.0085(5) -0.0060(4)
C11 0.0154(5) 0.0211(6) 0.0182(5) 0.0038(4) -0.0058(4) -0.0031(4)
C12 0.0112(5) 0.0203(5) 0.0165(5) 0.0058(4) -0.0036(4) -0.0034(4)
C13 0.0243(6) 0.0169(6) 0.0292(7) 0.0022(5) -0.0043(5) -0.0051(5)
C14 0.0241(6) 0.0223(6) 0.0233(6) 0.0014(5) -0.0040(5) -0.0066(5)
C15 0.0270(7) 0.0305(7) 0.0308(7) 0.0063(6) -0.0085(6) -0.0116(5)
C16 0.0330(8) 0.0458(10) 0.0383(9) 0.0077(7) -0.0146(7) -0.0147(7)
C17 0.0238(6) 0.0261(7) 0.0245(7) 0.0010(5) 0.0035(5) 0.0016(5)
C18 0.0229(6) 0.0267(7) 0.0308(7) 0.0082(5) -0.0117(5) -0.0122(5)
C19 0.0162(5) 0.0250(6) 0.0193(6) 0.0002(5) -0.0039(4) -0.0027(4)
C20 0.0230(6) 0.0262(6) 0.0193(6) 0.0010(5) -0.0050(5) -0.0062(5)
C21 0.0233(6) 0.0286(7) 0.0222(6) 0.0024(5) -0.0065(5) -0.0032(5)
C22 0.0331(8) 0.0448(9) 0.0285(8) 0.0049(7) -0.0141(6) -0.0014(7)
C23 0.0127(5) 0.0149(5) 0.0161(5) 0.0020(4) -0.0021(4) -0.0042(4)
C24 0.0166(5) 0.0189(5) 0.0169(5) 0.0028(4) -0.0042(4) -0.0041(4)
C25 0.0180(5) 0.0235(6) 0.0235(6) 0.0053(5) -0.0085(5) -0.0048(4)
C26 0.0142(5) 0.0219(6) 0.0253(6) 0.0039(5) -0.0057(5) -0.0056(4)
C27 0.0132(5) 0.0163(5) 0.0212(6) 0.0020(4) -0.0027(4) -0.0049(4)
C28 0.0142(5) 0.0197(6) 0.0239(6) 0.0035(5) -0.0002(4) -0.0052(4)
C29 0.0160(5) 0.0184(5) 0.0201(6) 0.0034(4) 0.0010(4) -0.0048(4)
C30 0.0169(5) 0.0148(5) 0.0163(5) 0.0019(4) -0.0013(4) -0.0041(4)
C31 0.0213(6) 0.0161(5) 0.0165(5) 0.0027(4) -0.0035(4) -0.0039(4)
C32 0.0209(6) 0.0179(5) 0.0222(6) 0.0048(4) -0.0077(5) -0.0036(4)
C33 0.0158(5) 0.0186(5) 0.0230(6) 0.0039(4) -0.0058(4) -0.0042(4)
C34 0.0139(5) 0.0143(5) 0.0165(5) 0.0013(4) -0.0022(4) -0.0038(4)
C35 0.0174(5) 0.0240(6) 0.0178(5) 0.0063(4) -0.0028(4) -0.0031(4)
C36 0.0170(5) 0.0233(6) 0.0195(6) 0.0061(5) -0.0048(4) -0.0060(4)
C37 0.0326(7) 0.0328(7) 0.0207(6) 0.0034(5) -0.0041(5) -0.0166(6)
C38 0.058(5) 0.033(2) 0.031(3) 0.0006(19) 0.008(3) -0.0246(19)
C38' 0.052(5) 0.026(2) 0.035(3) -0.004(2) 0.012(3) -0.022(2)
C39 0.0159(6) 0.0356(8) 0.0431(9) 0.0139(7) -0.0105(6) -0.0087(5)
C40 0.0283(7) 0.0210(6) 0.0176(6) 0.0053(5) -0.0033(5) -0.0048(5)
C41 0.0146(5) 0.0269(6) 0.0357(7) 0.0124(5) -0.0084(5) -0.0046(5)
C42 0.0171(10) 0.0241(11) 0.0430(14) 0.0054(10) -0.0074(9) 0.0033(8)
C43 0.0159(9) 0.0319(11) 0.0415(13) -0.0035(10) -0.0070(9) 0.0027(8)
C44 0.0250(12) 0.0459(15) 0.0657(19) -0.0250(14) -0.0039(12) 0.0091(10)
C42' 0.0131(15) 0.0285(17) 0.050(2) 0.0158(17) -0.0009(16) 0.0070(14)
C43' 0.0224(16) 0.0416(19) 0.051(2) 0.0045(18) -0.0062(15) 0.0012(15)
C44' 0.031(2) 0.056(3) 0.054(3) 0.001(2) -0.013(2) 0.001(2)

loop_
_atom_type_symbol
_atom_type_description
_atom_type_scat_dispersion_real
_atom_type_scat_dispersion_imag
_atom_type_scat_source
C C 0.0033 0.0016 'International Tables Vol C Tables 4.2.6.8 and 6.1.1.4'
H H 0.0000 0.0000 'International Tables Vol C Tables 4.2.6.8 and 6.1.1.4'
N N 0.0061 0.0033 'International Tables Vol C Tables 4.2.6.8 and 6.1.1.4'
Ni Ni 0.3393 1.1124 'International Tables Vol C Tables 4.2.6.8 and 6.1.1.4'

loop_
_geom_angle_atom_site_label_1
_geom_angle_atom_site_label_2
_geom_angle_atom_site_label_3
_geom_angle
N1 Ni1 N4 122.55(4)
N1 Ni1 N3 124.61(5)
N4 Ni1 N3 83.00(4)
N1 Ni1 N2 83.32(5)
N4 Ni1 N2 125.98(4)
N3 Ni1 N2 122.99(4)
C2 N1 C1 116.65(11)
C2 N1 Ni1 129.83(9)
C1 N1 Ni1 113.50(9)
C11 N2 C12 116.42(10)
C11 N2 Ni1 130.86(8)
C12 N2 Ni1 112.70(8)
C24 N3 C23 116.72(10)
C24 N3 Ni1 129.88(8)
C23 N3 Ni1 113.32(8)
C33 N4 C34 116.28(10)
C33 N4 Ni1 130.12(8)
C34 N4 Ni1 113.60(8)
N1 C1 C12 115.18(11)
N1 C1 C5 123.86(12)
C12 C1 C5 120.94(11)
N1 C2 C3 121.83(12)
N1 C2 C13 116.32(11)
C3 C2 C13 121.74(13)
C2 C3 C4 122.08(13)
C2 C3 H3 119.0
C4 C3 H3 119.0
C3 C4 C5 117.25(12)
C3 C4 C17 120.90(13)
C5 C4 C17 121.80(13)
C4 C5 C1 118.29(12)
C4 C5 C6 124.29(12)
C1 C5 C6 117.40(12)
C7 C6 C5 121.68(12)
C7 C6 H6 119.2
C5 C6 H6 119.2
C6 C7 C8 121.77(12)
C6 C7 H7 119.1
C8 C7 H7 119.1
C9 C8 C12 118.45(11)
C9 C8 C7 124.20(12)
C12 C8 C7 117.35(12)
C10 C9 C8 116.88(11)
C10 C9 C18 121.31(13)
C8 C9 C18 121.81(12)
C9 C10 C11 122.50(13)
C9 C10 H10 118.8
C11 C10 H10 118.8
N2 C11 C10 121.74(12)
N2 C11 C19 118.58(11)
C10 C11 C19 119.65(12)
N2 C12 C1 115.19(11)
N2 C12 C8 123.99(12)
C1 C12 C8 120.82(11)
C2 C13 C14 112.22(11)
C2 C13 H13A 109.2
C14 C13 H13A 109.2
C2 C13 H13B 109.2
C14 C13 H13B 109.2
H13A C13 H13B 107.9
C15 C14 C13 112.84(12)
C15 C14 H14A 109.0
C13 C14 H14A 109.0
C15 C14 H14B 109.0
C13 C14 H14B 109.0
H14A C14 H14B 107.8
C16 C15 C14 112.93(13)
C16 C15 H15A 109.0
C14 C15 H15A 109.0
C16 C15 H15B 109.0
C14 C15 H15B 109.0
H15A C15 H15B 107.8
C15 C16 H16A 109.5
C15 C16 H16B 109.5
H16A C16 H16B 109.5
C15 C16 H16C 109.5
H16A C16 H16C 109.5
H16B C16 H16C 109.5
C4 C17 H17A 109.5
C4 C17 H17B 109.5
H17A C17 H17B 109.5
C4 C17 H17C 109.5
H17A C17 H17C 109.5
H17B C17 H17C 109.5
C9 C18 H18A 109.5
C9 C18 H18B 109.5
H18A C18 H18B 109.5
C9 C18 H18C 109.5
H18A C18 H18C 109.5
H18B C18 H18C 109.5
C11 C19 C20 111.83(10)
C11 C19 H19A 109.2
C20 C19 H19A 109.2
C11 C19 H19B 109.2
C20 C19 H19B 109.2
H19A C19 H19B 107.9
C21 C20 C19 113.11(12)
C21 C20 H20A 109.0
C19 C20 H20A 109.0
C21 C20 H20B 109.0
C19 C20 H20B 109.0
H20A C20 H20B 107.8
C20 C21 C22 112.16(13)
C20 C21 H21A 109.2
C22 C21 H21A 109.2
C20 C21 H21B 109.2
C22 C21 H21B 109.2
H21A C21 H21B 107.9
C21 C22 H22A 109.5
C21 C22 H22B 109.5
H22A C22 H22B 109.5
C21 C22 H22C 109.5
H22A C22 H22C 109.5
H22B C22 H22C 109.5
N3 C23 C34 114.99(10)
N3 C23 C27 124.01(11)
C34 C23 C27 120.99(11)
N3 C24 C25 121.64(11)
N3 C24 C35 117.18(11)
C25 C24 C35 121.18(11)
C24 C25 C26 122.41(12)
C24 C25 H25 118.8
C26 C25 H25 118.8
C25 C26 C27 117.19(11)
C25 C26 C39 120.05(12)
C27 C26 C39 122.75(12)
C26 C27 C23 117.96(11)
C26 C27 C28 124.82(11)
C23 C27 C28 117.20(11)
C29 C28 C27 121.68(11)
C29 C28 H28 119.2
C27 C28 H28 119.2
C28 C29 C30 121.77(11)
C28 C29 H29 119.1
C30 C29 H29 119.1
C31 C30 C34 118.37(11)
C31 C30 C29 124.34(11)
C34 C30 C29 117.24(11)
C32 C31 C30 116.72(11)
C32 C31 C40 120.75(11)
C30 C31 C40 122.54(11)
C33 C32 C31 122.53(11)
C33 C32 H32 118.7
C31 C32 H32 118.7
N4 C33 C32 121.90(11)
N4 C33 C41 116.88(11)
C32 C33 C41 121.20(11)
N4 C34 C23 114.94(10)
N4 C34 C30 124.12(11)
C23 C34 C30 120.93(11)
C24 C35 C36 113.28(11)
C24 C35 H35A 108.9
C36 C35 H35A 108.9
C24 C35 H35B 108.9
C36 C35 H35B 108.9
H35A C35 H35B 107.7
C37 C36 C35 112.97(11)
C37 C36 H36A 109.0
C35 C36 H36A 109.0
C37 C36 H36B 109.0
C35 C36 H36B 109.0
H36A C36 H36B 107.8
C36 C37 C38' 113.2(6)
C36 C37 C38 112.0(5)
C36 C37 H37A 109.1
C38 C37 H37A 108.8
C36 C37 H37B 109.4
C38 C37 H37B 109.4
H37A C37 H37B 108.0
C36 C37 H37C 108.8
C38' C37 H37C 110.0
C36 C37 H37D 109.2
C38' C37 H37D 107.6
H37C C37 H37D 107.9
C37 C38 H38A 109.5
C37 C38 H38B 109.5
H38A C38 H38B 109.5
C37 C38 H38C 109.5
H38A C38 H38C 109.5
H38B C38 H38C 109.5
C37 C38' H38D 109.5
C37 C38' H38E 109.5
H38D C38' H38E 109.5
C37 C38' H38F 109.5
H38D C38' H38F 109.5
H38E C38' H38F 109.5
C26 C39 H39A 109.5
C26 C39 H39B 109.5
H39A C39 H39B 109.5
C26 C39 H39C 109.5
H39A C39 H39C 109.5
H39B C39 H39C 109.5
C31 C40 H40A 109.5
C31 C40 H40B 109.5
H40A C40 H40B 109.5
C31 C40 H40C 109.5
H40A C40 H40C 109.5
H40B C40 H40C 109.5
C42 C41 C33 116.05(16)
C33 C41 C42' 109.1(2)
C42 C41 H41A 108.9
C33 C41 H41A 108.3
C42 C41 H41B 107.9
C33 C41 H41B 108.1
H41A C41 H41B 107.4
C33 C41 H41C 109.9
C42' C41 H41C 110.9
C33 C41 H41D 109.6
C42' C41 H41D 109.1
H41C C41 H41D 108.2
C41 C42 C43 111.7(2)
C41 C42 H42A 109.3
C43 C42 H42A 109.3
C41 C42 H42B 109.3
C43 C42 H42B 109.3
H42A C42 H42B 107.9
C42 C43 C44 111.9(2)
C42 C43 H43A 109.2
C44 C43 H43A 109.2
C42 C43 H43B 109.2
C44 C43 H43B 109.2
H43A C43 H43B 107.9
C43 C44 H44A 109.5
C43 C44 H44B 109.5
H44A C44 H44B 109.5
C43 C44 H44C 109.5
H44A C44 H44C 109.5
H44B C44 H44C 109.5
C43' C42' C41 118.1(4)
C43' C42' H42C 107.8
C41 C42' H42C 107.8
C43' C42' H42D 107.8
C41 C42' H42D 107.8
H42C C42' H42D 107.1
C44' C43' C42' 112.4(4)
C44' C43' H43C 109.1
C42' C43' H43C 109.1
C44' C43' H43D 109.1
C42' C43' H43D 109.1
H43C C43' H43D 107.8
C43' C44' H44D 109.5
C43' C44' H44E 109.5
H44D C44' H44E 109.5
C43' C44' H44F 109.5
H44D C44' H44F 109.5
H44E C44' H44F 109.5

loop_
_geom_bond_atom_site_label_1
_geom_bond_atom_site_label_2
_geom_bond_distance
Ni1 N1 1.9394(11)
Ni1 N4 1.9451(10)
Ni1 N3 1.9513(10)
Ni1 N2 1.9592(11)
N1 C2 1.3612(18)
N1 C1 1.3814(16)
N2 C11 1.3556(17)
N2 C12 1.3857(15)
N3 C24 1.3571(15)
N3 C23 1.3828(15)
N4 C33 1.3620(15)
N4 C34 1.3802(15)
C1 C12 1.4131(18)
C1 C5 1.4166(17)
C2 C3 1.3952(19)
C2 C13 1.5028(19)
C3 C4 1.3956(19)
C3 H3 0.9500
C4 C5 1.407(2)
C4 C17 1.5080(19)
C5 C6 1.4334(18)
C6 C7 1.356(2)
C6 H6 0.9500
C7 C8 1.4379(18)
C7 H7 0.9500
C8 C9 1.4049(19)
C8 C12 1.4140(17)
C9 C10 1.3926(18)
C9 C18 1.5092(18)
C10 C11 1.3978(18)
C10 H10 0.9500
C11 C19 1.5091(17)
C13 C14 1.536(2)
C13 H13A 0.9900
C13 H13B 0.9900
C14 C15 1.525(2)
C14 H14A 0.9900
C14 H14B 0.9900
C15 C16 1.525(2)
C15 H15A 0.9900
C15 H15B 0.9900
C16 H16A 0.9800
C16 H16B 0.9800
C16 H16C 0.9800
C17 H17A 0.9800
C17 H17B 0.9800
C17 H17C 0.9800
C18 H18A 0.9800
C18 H18B 0.9800
C18 H18C 0.9800
C19 C20 1.5388(19)
C19 H19A 0.9900
C19 H19B 0.9900
C20 C21 1.521(2)
C20 H20A 0.9900
C20 H20B 0.9900
C21 C22 1.531(2)
C21 H21A 0.9900
C21 H21B 0.9900
C22 H22A 0.9800
C22 H22B 0.9800
C22 H22C 0.9800
C23 C34 1.4142(16)
C23 C27 1.4144(16)
C24 C25 1.3892(17)
C24 C35 1.5090(17)
C25 C26 1.3957(18)
C25 H25 0.9500
C26 C27 1.4072(17)
C26 C39 1.5011(18)
C27 C28 1.4379(17)
C28 C29 1.3595(18)
C28 H28 0.9500
C29 C30 1.4363(17)
C29 H29 0.9500
C30 C31 1.4081(17)
C30 C34 1.4157(16)
C31 C32 1.3966(18)
C31 C40 1.5038(17)
C32 C33 1.3898(18)
C32 H32 0.9500
C33 C41 1.5047(18)
C35 C36 1.5336(18)
C35 H35A 0.9900
C35 H35B 0.9900
C36 C37 1.518(2)
C36 H36A 0.9900
C36 H36B 0.9900
C37 C38' 1.519(4)
C37 C38 1.524(4)
C37 H37A 0.9604
C37 H37B 0.9600
C37 H37C 0.9603
C37 H37D 0.9601
C38 H38A 0.9800
C38 H38B 0.9800
C38 H38C 0.9800
C38' H38D 0.9800
C38' H38E 0.9800
C38' H38F 0.9800
C39 H39A 0.9800
C39 H39B 0.9800
C39 H39C 0.9800
C40 H40A 0.9800
C40 H40B 0.9800
C40 H40C 0.9800
C41 C42 1.491(3)
C41 C42' 1.570(4)
C41 H41A 0.9602
C41 H41B 0.9598
C41 H41C 0.9599
C41 H41D 0.9598
C42 C43 1.515(4)
C42 H42A 0.9900
C42 H42B 0.9900
C43 C44 1.526(4)
C43 H43A 0.9900
C43 H43B 0.9900
C44 H44A 0.9800
C44 H44B 0.9800
C44 H44C 0.9800
C42' C43' 1.525(4)
C42' H42C 0.9900
C42' H42D 0.9900
C43' C44' 1.502(4)
C43' H43C 0.9900
C43' H43D 0.9900
C44' H44D 0.9800
C44' H44E 0.9800
C44' H44F 0.9800

loop_
_geom_torsion_atom_site_label_1
_geom_torsion_atom_site_label_2
_geom_torsion_atom_site_label_3
_geom_torsion_atom_site_label_4
_geom_torsion
C2 N1 C1 C12 177.99(11)
Ni1 N1 C1 C12 -3.70(13)
C2 N1 C1 C5 -1.05(18)
Ni1 N1 C1 C5 177.26(9)
C1 N1 C2 C3 2.04(18)
Ni1 N1 C2 C3 -175.95(10)
C1 N1 C2 C13 -174.21(11)
Ni1 N1 C2 C13 7.80(17)
N1 C2 C3 C4 -1.8(2)
C13 C2 C3 C4 174.26(13)
C2 C3 C4 C5 0.4(2)
C2 C3 C4 C17 -177.19(13)
C3 C4 C5 C1 0.57(18)
C17 C4 C5 C1 178.13(12)
C3 C4 C5 C6 -178.07(12)
C17 C4 C5 C6 -0.5(2)
N1 C1 C5 C4 -0.25(18)
C12 C1 C5 C4 -179.23(11)
N1 C1 C5 C6 178.49(11)
C12 C1 C5 C6 -0.50(17)
C4 C5 C6 C7 177.64(12)
C1 C5 C6 C7 -1.01(19)
C5 C6 C7 C8 1.0(2)
C6 C7 C8 C9 -179.86(12)
C6 C7 C8 C12 0.44(18)
C12 C8 C9 C10 0.60(17)
C7 C8 C9 C10 -179.10(12)
C12 C8 C9 C18 -179.95(11)
C7 C8 C9 C18 0.35(19)
C8 C9 C10 C11 0.62(18)
C18 C9 C10 C11 -178.84(12)
C12 N2 C11 C10 0.58(17)
Ni1 N2 C11 C10 -177.85(9)
C12 N2 C11 C19 -177.41(10)
Ni1 N2 C11 C19 4.16(17)
C9 C10 C11 N2 -1.27(19)
C9 C10 C11 C19 176.70(11)
C11 N2 C12 C1 -178.97(10)
Ni1 N2 C12 C1 -0.26(13)
C11 N2 C12 C8 0.69(17)
Ni1 N2 C12 C8 179.41(9)
N1 C1 C12 N2 2.60(15)
C5 C1 C12 N2 -178.33(11)
N1 C1 C12 C8 -177.08(11)
C5 C1 C12 C8 1.99(18)
C9 C8 C12 N2 -1.30(18)
C7 C8 C12 N2 178.41(11)
C9 C8 C12 C1 178.35(11)
C7 C8 C12 C1 -1.93(17)
N1 C2 C13 C14 83.52(15)
C3 C2 C13 C14 -92.73(15)
C2 C13 C14 C15 -167.08(12)
C13 C14 C15 C16 -175.48(13)
N2 C11 C19 C20 108.11(13)
C10 C11 C19 C20 -69.93(15)
C11 C19 C20 C21 -69.31(15)
C19 C20 C21 C22 166.51(12)
C24 N3 C23 C34 178.36(11)
Ni1 N3 C23 C34 1.32(14)
C24 N3 C23 C27 -0.36(18)
Ni1 N3 C23 C27 -177.40(10)
C23 N3 C24 C25 -1.97(18)
Ni1 N3 C24 C25 174.48(10)
C23 N3 C24 C35 177.79(11)
Ni1 N3 C24 C35 -5.75(17)
N3 C24 C25 C26 2.6(2)
C35 C24 C25 C26 -177.17(13)
C24 C25 C26 C27 -0.7(2)
C24 C25 C26 C39 178.23(14)
C25 C26 C27 C23 -1.51(19)
C39 C26 C27 C23 179.58(13)
C25 C26 C27 C28 177.08(13)
C39 C26 C27 C28 -1.8(2)
N3 C23 C27 C26 2.12(19)
C34 C23 C27 C26 -176.52(12)
N3 C23 C27 C28 -176.57(11)
C34 C23 C27 C28 4.78(18)
C26 C27 C28 C29 179.51(13)
C23 C27 C28 C29 -1.90(19)
C27 C28 C29 C30 -1.7(2)
C28 C29 C30 C31 -175.06(13)
C28 C29 C30 C34 2.41(19)
C34 C30 C31 C32 -1.14(18)
C29 C30 C31 C32 176.30(12)
C34 C30 C31 C40 179.22(12)
C29 C30 C31 C40 -3.3(2)
C30 C31 C32 C33 1.18(19)
C40 C31 C32 C33 -179.18(13)
C34 N4 C33 C32 -2.87(18)
Ni1 N4 C33 C32 176.39(10)
C34 N4 C33 C41 175.60(11)
Ni1 N4 C33 C41 -5.13(18)
C31 C32 C33 N4 0.9(2)
C31 C32 C33 C41 -177.50(13)
C33 N4 C34 C23 -176.18(11)
Ni1 N4 C34 C23 4.43(14)
C33 N4 C34 C30 2.93(18)
Ni1 N4 C34 C30 -176.46(10)
N3 C23 C34 N4 -3.78(16)
C27 C23 C34 N4 174.98(11)
N3 C23 C34 C30 177.07(11)
C27 C23 C34 C30 -4.16(18)
C31 C30 C34 N4 -0.93(19)
C29 C30 C34 N4 -178.55(11)
C31 C30 C34 C23 178.13(11)
C29 C30 C34 C23 0.51(18)
N3 C24 C35 C36 -121.36(12)
C25 C24 C35 C36 58.41(17)
C24 C35 C36 C37 62.87(15)
C35 C36 C37 C38' 177.9(8)
C35 C36 C37 C38 -173.3(7)
N4 C33 C41 C42 -107.42(18)
C32 C33 C41 C42 71.1(2)
N4 C33 C41 C42' -88.7(3)
C32 C33 C41 C42' 89.8(3)
C33 C41 C42 C43 178.99(18)
C42' C41 C42 C43 107.0(9)
C41 C42 C43 C44 178.2(2)
C42 C41 C42' C43' -75.3(8)
C33 C41 C42' C43' 169.4(3)
C41 C42' C43' C44' 68.6(6)
